data_7236350
loop_
_publ_author_name
'Cong, Jiayan'
'Kinschel, Dominik'
'Daniel, Quentin'
'Safdari, Majid'
'Gabrielsson, Erik'
'Chen, Hong'
'Svensson, Per H.'
'Sun, Licheng'
'Kloo, Lars'

_publ_section_title
;
 Bis(1,1-bis(2-pyridyl)ethane)copper(i/ii) as an efficient redox couple
 for liquid dye-sensitized solar cells
;
_journal_issue 38
_journal_name_full 'Journal of Materials Chemistry A'
_journal_page_first 14550
_journal_paper_doi 10.1039/C6TA06782D
_journal_volume 4
_journal_year 2016
_chemical_formula_moiety 'C24 H24 Cu N4, 2(F6 P)'
_chemical_formula_sum 'C24 H24 Cu F12 N4 P2'
_chemical_formula_weight 721.96
_chemical_name_systematic
; 
 Bis(1,1-bis(2-pyridyl)ethane)copper(II) 
;
_space_group_IT_number 14
_space_group_name_Hall '-P 2yn'
_space_group_name_H-M_alt 'P 1 21/n 1'
_symmetry_cell_setting monoclinic
_symmetry_space_group_name_H-M 'P 1 21/n 1'
_atom_sites_solution_hydrogens geom
_atom_sites_solution_primary direct
_atom_sites_solution_secondary difmap
_audit_creation_method SHELXL-97
_audit_update_record
;
2016-03-04 deposited with the CCDC.
2016-08-30 downloaded from the CCDC.
;
_cell_angle_alpha 90.00
_cell_angle_beta 96.847(6)
_cell_angle_gamma 90.00
_cell_formula_units_Z 2
_cell_length_a 8.6354(9)
_cell_length_b 13.1366(13)
_cell_length_c 12.4095(14)
_cell_measurement_reflns_used 9873
_cell_measurement_temperature 200(2)
_cell_measurement_theta_max 29.24
_cell_measurement_theta_min 2.27
_cell_volume 1397.7(3)
_computing_cell_refinement 'Bruker SAINT'
_computing_data_collection 'Bruker APEX2'
_computing_data_reduction 'Bruker SAINT'
_computing_molecular_graphics 'Bruker SHELXTL'
_computing_publication_material 'Bruker SHELXTL'
_computing_structure_refinement 'SHELXL-97 (Sheldrick, 2008)'
_computing_structure_solution 'SHELXS-97 (Sheldrick, 2008)'
_diffrn_ambient_temperature 200(2)
_diffrn_measured_fraction_theta_full 1.000
_diffrn_measured_fraction_theta_max 1.000
_diffrn_measurement_device_type 'Bruker APEX-II CCD'
_diffrn_measurement_method '\f and \w scans'
_diffrn_radiation_monochromator graphite
_diffrn_radiation_source 'sealed tube'
_diffrn_radiation_type MoK\a
_diffrn_radiation_wavelength 0.71073
_diffrn_reflns_av_R_equivalents 0.1135
_diffrn_reflns_av_sigmaI/netI 0.0419
_diffrn_reflns_limit_h_max 12
_diffrn_reflns_limit_h_min -12
_diffrn_reflns_limit_k_max 18
_diffrn_reflns_limit_k_min -18
_diffrn_reflns_limit_l_max 17
_diffrn_reflns_limit_l_min -17
_diffrn_reflns_number 95009
_diffrn_reflns_theta_full 30.85
_diffrn_reflns_theta_max 30.85
_diffrn_reflns_theta_min 2.27
_exptl_absorpt_coefficient_mu 1.001
_exptl_absorpt_correction_T_max 0.960
_exptl_absorpt_correction_T_min 0.890
_exptl_absorpt_correction_type empirical
_exptl_absorpt_process_details 'Bruker APEX2 software package'
_exptl_crystal_colour Pink
_exptl_crystal_density_diffrn 1.715
_exptl_crystal_density_method 'not measured'
_exptl_crystal_description block
_exptl_crystal_F_000 726
_exptl_crystal_size_max 0.23
_exptl_crystal_size_mid 0.11
_exptl_crystal_size_min 0.09
_refine_diff_density_max 1.157
_refine_diff_density_min -0.783
_refine_diff_density_rms 0.078
_refine_ls_extinction_method none
_refine_ls_goodness_of_fit_ref 1.059
_refine_ls_hydrogen_treatment constr
_refine_ls_matrix_type full
_refine_ls_number_parameters 197
_refine_ls_number_reflns 4400
_refine_ls_number_restraints 0
_refine_ls_restrained_S_all 1.059
_refine_ls_R_factor_all 0.0690
_refine_ls_R_factor_gt 0.0473
_refine_ls_shift/su_max 0.000
_refine_ls_shift/su_mean 0.000
_refine_ls_structure_factor_coef Fsqd
_refine_ls_weighting_details 'calc w=1/[\s^2^(Fo^2^)+(0.0627P)^2^+0.9975P] where P=(Fo^2^+2Fc^2^)/3'
_refine_ls_weighting_scheme calc
_refine_ls_wR_factor_gt 0.1349
_refine_ls_wR_factor_ref 0.1419
_reflns_number_gt 3167
_reflns_number_total 4400
_reflns_threshold_expression >2sigma(I)
_cod_data_source_file c6ta06782d2.cif
_cod_data_source_block Bis(1,1-bis(2-pyridyl)ethane)copper(II)
_cod_depositor_comments
;
The following automatic conversions were performed:

data item '_symmetry_cell_setting' value 'Monoclinic' was changed to
'monoclinic' in accordance with the
/home/saulius/struct/COD-crude-data/automatic-downloads/DataCite-retrospective/RSC/depositions/lib/dictionaries/cif_core.dic
dictionary named 'cif_core.dic' version 2.4.2 last updated on
2011-04-26.

Automatic conversion script
Id: cif_fix_values 6909 2019-04-08 15:41:33Z antanas 
;
_cod_original_sg_symbol_H-M 'P2(1)/n  '
_cod_database_code 7236350

loop_
_symmetry_equiv_pos_as_xyz
'x, y, z'
'-x+1/2, y+1/2, -z+1/2'
'-x, -y, -z'
'x-1/2, -y-1/2, z-1/2'

loop_
_atom_site_label
_atom_site_type_symbol
_atom_site_fract_x
_atom_site_fract_y
_atom_site_fract_z
_atom_site_U_iso_or_equiv
_atom_site_adp_type
_atom_site_occupancy
_atom_site_symmetry_multiplicity
_atom_site_calc_flag
_atom_site_refinement_flags
Cu Cu 0.0000 1.0000 0.5000 0.03158(13) Uani 1 2 d S
P P 0.29544(9) 0.41130(6) 0.67110(6) 0.0499(2) Uani 1 1 d .
N1 N 0.0735(2) 0.85816(14) 0.47747(16) 0.0332(4) Uani 1 1 d .
N2 N 0.2036(2) 1.04865(15) 0.46018(17) 0.0354(4) Uani 1 1 d .
F2 F 0.3133(2) 0.45367(16) 0.79413(15) 0.0637(5) Uani 1 1 d .
F6 F 0.1264(2) 0.46080(17) 0.65128(18) 0.0695(5) Uani 1 1 d .
F3 F 0.2228(3) 0.30933(16) 0.71060(19) 0.0810(6) Uani 1 1 d .
F4 F 0.4656(3) 0.3646(2) 0.69357(18) 0.0840(7) Uani 1 1 d .
F5 F 0.3686(3) 0.51450(18) 0.6340(2) 0.0781(7) Uani 1 1 d .
F1 F 0.2755(3) 0.3702(2) 0.55001(17) 0.0874(7) Uani 1 1 d .
C5 C 0.1521(3) 0.83690(18) 0.3926(2) 0.0356(5) Uani 1 1 d .
C1 C 0.0592(3) 0.78615(19) 0.5514(2) 0.0424(6) Uani 1 1 d .
H1 H 0.0050 0.8014 0.6097 0.051 Uiso 1 1 calc R
C4 C 0.2154(3) 0.7412(2) 0.3813(2) 0.0456(6) Uani 1 1 d .
H4 H 0.2679 0.7267 0.3220 0.055 Uiso 1 1 calc R
C12 C 0.2823(3) 1.1221(2) 0.5183(2) 0.0447(6) Uani 1 1 d .
H12 H 0.2411 1.1484 0.5784 0.054 Uiso 1 1 calc R
C8 C 0.2628(3) 1.00848(18) 0.3739(2) 0.0399(5) Uani 1 1 d .
C11 C 0.4218(3) 1.1600(2) 0.4926(3) 0.0564(8) Uani 1 1 d .
H11 H 0.4737 1.2114 0.5339 0.068 Uiso 1 1 calc R
C6 C 0.1671(3) 0.9245(2) 0.3151(2) 0.0456(6) Uani 1 1 d .
H6 H 0.0619 0.9519 0.2958 0.055 Uiso 1 1 calc R
C9 C 0.4030(3) 1.0437(2) 0.3447(3) 0.0546(8) Uani 1 1 d .
H9 H 0.4436 1.0159 0.2851 0.066 Uiso 1 1 calc R
C2 C 0.1213(4) 0.6901(2) 0.5448(3) 0.0517(7) Uani 1 1 d .
H2 H 0.1101 0.6415 0.5978 0.062 Uiso 1 1 calc R
C3 C 0.2004(4) 0.6680(2) 0.4578(3) 0.0536(7) Uani 1 1 d .
H3 H 0.2433 0.6037 0.4511 0.064 Uiso 1 1 calc R
C10 C 0.4822(3) 1.1200(2) 0.4043(3) 0.0612(9) Uani 1 1 d .
H10 H 0.5762 1.1443 0.3848 0.073 Uiso 1 1 calc R
C7 C 0.2264(6) 0.8916(3) 0.2088(3) 0.0797(12) Uani 1 1 d .
H7A H 0.2277 0.9493 0.1614 0.120 Uiso 1 1 calc R
H7B H 0.1587 0.8402 0.1743 0.120 Uiso 1 1 calc R
H7C H 0.3301 0.8647 0.2241 0.120 Uiso 1 1 calc R

loop_
_atom_site_aniso_label
_atom_site_aniso_U_11
_atom_site_aniso_U_22
_atom_site_aniso_U_33
_atom_site_aniso_U_23
_atom_site_aniso_U_13
_atom_site_aniso_U_12
Cu 0.0277(2) 0.02686(19) 0.0420(2) -0.00434(16) 0.01192(15) 0.00252(15)
P 0.0543(4) 0.0518(4) 0.0456(4) 0.0050(3) 0.0143(3) 0.0134(3)
N1 0.0309(9) 0.0283(9) 0.0414(11) -0.0053(8) 0.0079(8) 0.0027(7)
N2 0.0303(9) 0.0299(10) 0.0480(12) -0.0001(8) 0.0129(8) 0.0031(8)
F2 0.0793(13) 0.0627(12) 0.0518(10) -0.0052(9) 0.0183(9) 0.0089(10)
F6 0.0559(11) 0.0650(12) 0.0891(15) 0.0108(11) 0.0138(10) 0.0089(10)
F3 0.1151(19) 0.0480(11) 0.0813(15) 0.0057(10) 0.0170(13) -0.0020(11)
F4 0.0758(14) 0.1064(18) 0.0727(13) 0.0097(12) 0.0203(11) 0.0506(13)
F5 0.0660(13) 0.0896(16) 0.0787(15) 0.0328(12) 0.0093(11) -0.0064(11)
F1 0.1134(19) 0.1002(18) 0.0500(11) -0.0068(11) 0.0156(12) 0.0204(15)
C5 0.0320(11) 0.0355(12) 0.0397(12) -0.0085(9) 0.0057(9) 0.0043(9)
C1 0.0427(13) 0.0350(12) 0.0515(15) -0.0010(11) 0.0135(11) -0.0013(10)
C4 0.0429(14) 0.0389(13) 0.0558(16) -0.0152(12) 0.0092(12) 0.0086(11)
C12 0.0338(12) 0.0374(13) 0.0639(17) -0.0048(12) 0.0097(11) 0.0002(10)
C8 0.0410(13) 0.0349(12) 0.0469(14) 0.0079(10) 0.0178(11) 0.0105(10)
C11 0.0340(14) 0.0403(14) 0.095(2) 0.0074(15) 0.0092(14) -0.0024(11)
C6 0.0542(15) 0.0436(14) 0.0406(14) -0.0014(11) 0.0127(11) 0.0119(12)
C9 0.0507(16) 0.0492(17) 0.070(2) 0.0163(15) 0.0334(15) 0.0124(14)
C2 0.0580(17) 0.0311(12) 0.0662(19) 0.0059(12) 0.0084(14) 0.0023(12)
C3 0.0558(17) 0.0290(12) 0.075(2) -0.0114(13) 0.0051(15) 0.0113(12)
C10 0.0389(14) 0.0478(16) 0.101(3) 0.0204(17) 0.0274(16) 0.0020(13)
C7 0.126(3) 0.073(2) 0.0463(18) -0.0053(16) 0.036(2) 0.010(2)

loop_
_atom_type_symbol
_atom_type_description
_atom_type_scat_dispersion_real
_atom_type_scat_dispersion_imag
_atom_type_scat_source
C C 0.0033 0.0016 'International Tables Vol C Tables 4.2.6.8 and 6.1.1.4'
H H 0.0000 0.0000 'International Tables Vol C Tables 4.2.6.8 and 6.1.1.4'
N N 0.0061 0.0033 'International Tables Vol C Tables 4.2.6.8 and 6.1.1.4'
O O 0.0106 0.0060 'International Tables Vol C Tables 4.2.6.8 and 6.1.1.4'
F F 0.0171 0.0103 'International Tables Vol C Tables 4.2.6.8 and 6.1.1.4'
P P 0.1023 0.0942 'International Tables Vol C Tables 4.2.6.8 and 6.1.1.4'
Cu Cu 0.3201 1.2651 'International Tables Vol C Tables 4.2.6.8 and 6.1.1.4'

loop_
_geom_angle_atom_site_label_1
_geom_angle_atom_site_label_2
_geom_angle_atom_site_label_3
_geom_angle
_geom_angle_site_symmetry_1
_geom_angle_site_symmetry_3
N2 Cu N2 180.0 3_576 .
N2 Cu N1 92.29(8) 3_576 .
N2 Cu N1 87.71(8) . .
N2 Cu N1 87.71(8) 3_576 3_576
N2 Cu N1 92.29(8) . 3_576
N1 Cu N1 180.000(1) . 3_576
F3 P F4 90.65(14) . .
F3 P F5 178.79(14) . .
F4 P F5 89.37(14) . .
F3 P F1 90.17(14) . .
F4 P F1 91.61(13) . .
F5 P F1 91.04(14) . .
F3 P F6 90.21(13) . .
F4 P F6 178.22(14) . .
F5 P F6 89.74(12) . .
F1 P F6 89.94(13) . .
F3 P F2 89.75(12) . .
F4 P F2 89.15(12) . .
F5 P F2 89.04(13) . .
F1 P F2 179.24(13) . .
F6 P F2 89.30(12) . .
C1 N1 C5 119.1(2) . .
C1 N1 Cu 120.55(16) . .
C5 N1 Cu 120.00(16) . .
C12 N2 C8 119.5(2) . .
C12 N2 Cu 120.33(17) . .
C8 N2 Cu 120.15(18) . .
N1 C5 C4 120.5(2) . .
N1 C5 C6 115.3(2) . .
C4 C5 C6 124.2(2) . .
N1 C1 C2 122.7(3) . .
C3 C4 C5 119.8(3) . .
N2 C12 C11 122.5(3) . .
N2 C8 C9 120.3(3) . .
N2 C8 C6 115.6(2) . .
C9 C8 C6 124.2(3) . .
C10 C11 C12 118.3(3) . .
C8 C6 C5 109.3(2) . .
C8 C6 C7 113.6(3) . .
C5 C6 C7 113.2(2) . .
C10 C9 C8 119.7(3) . .
C3 C2 C1 118.2(3) . .
C4 C3 C2 119.5(2) . .
C11 C10 C9 119.7(3) . .

loop_
_geom_bond_atom_site_label_1
_geom_bond_atom_site_label_2
_geom_bond_distance
_geom_bond_site_symmetry_2
Cu N2 1.9874(19) 3_576
Cu N2 1.9875(19) .
Cu N1 1.9987(18) .
Cu N1 1.9987(18) 3_576
P F3 1.582(2) .
P F4 1.586(2) .
P F5 1.587(2) .
P F1 1.587(2) .
P F6 1.590(2) .
P F2 1.615(2) .
N1 C1 1.333(3) .
N1 C5 1.349(3) .
N2 C12 1.340(3) .
N2 C8 1.348(3) .
C5 C4 1.385(3) .
C5 C6 1.515(4) .
C1 C2 1.377(4) .
C4 C3 1.368(4) .
C12 C11 1.375(4) .
C8 C9 1.384(4) .
C8 C6 1.513(4) .
C11 C10 1.373(5) .
C6 C7 1.533(4) .
C9 C10 1.379(5) .
C2 C3 1.375(4) .
